data_4111659
loop_
_publ_author_name
'Evgeny V. Dikarev'
'Haitao Zhang'
'Bo Li'

_publ_section_title
;
 Heterometallic Bismuth-Transition Metal Homoleptic \b-Diketonates
;
_journal_name_full 'Journal of the American Chemical Society'
_journal_page_first 6156
_journal_page_last 6157
_journal_paper_doi 10.1021/ja051265m
_journal_volume 127
_journal_year 2005
_chemical_formula_moiety 'Bi2 Mn (C F3 C O C H C O C F3)8'
_chemical_formula_sum 'C40 H8 Bi2 F48 Mn O16'
_chemical_formula_weight 2129.36
_chemical_name_systematic
; 
 di(bis(1,1,1,5,5,5-hexafluoroacetylacetonato)-(mu2-1,1,1,5,5,5-hexafluoro-
 acetylacetonato)-bismuth(iii))-bis(1,1,1,5,5,5-hexafluoroacetylacetonato)-
 manganese(ii)  
;
_space_group_IT_number 2
_symmetry_cell_setting triclinic
_symmetry_space_group_name_Hall '-P 1'
_symmetry_space_group_name_H-M 'P -1'
_atom_sites_solution_hydrogens geom
_atom_sites_solution_primary direct
_atom_sites_solution_secondary difmap
_audit_creation_method SHELXL-97
_cell_angle_alpha 108.4080(10)
_cell_angle_beta 92.7780(10)
_cell_angle_gamma 110.7200(10)
_cell_formula_units_Z 1
_cell_length_a 8.6508(6)
_cell_length_b 11.8054(9)
_cell_length_c 17.1606(13)
_cell_measurement_reflns_used 5368
_cell_measurement_temperature 173(2)
_cell_measurement_theta_max 28.22
_cell_measurement_theta_min 2.05
_cell_volume 1529.8(2)
_computing_cell_refinement 'SMART, SAINT'
_computing_data_collection SMART
_computing_data_reduction SAINT
_computing_molecular_graphics 'SHELXP-93 (Sheldrick, 1993)'
_computing_publication_material 'SHELXCIF-93 (Sheldrick, 1993)'
_computing_structure_refinement 'SHELXL-97 (Sheldrick, 1997)'
_computing_structure_solution 'SHELXS-97 (Sheldrick, 1990)'
_diffrn_ambient_temperature 173(2)
_diffrn_measured_fraction_theta_full 0.908
_diffrn_measured_fraction_theta_max 0.908
_diffrn_measurement_device_type 'Bruker SMART APEX CCD'
_diffrn_measurement_method '0.3 deg wide \w exposures'
_diffrn_radiation_monochromator graphite
_diffrn_radiation_source 'fine-focus sealed tube'
_diffrn_radiation_type MoK\a
_diffrn_radiation_wavelength 0.71073
_diffrn_reflns_av_R_equivalents 0.0145
_diffrn_reflns_av_sigmaI/netI 0.0246
_diffrn_reflns_limit_h_max 11
_diffrn_reflns_limit_h_min -11
_diffrn_reflns_limit_k_max 15
_diffrn_reflns_limit_k_min -15
_diffrn_reflns_limit_l_max 22
_diffrn_reflns_limit_l_min -22
_diffrn_reflns_number 13453
_diffrn_reflns_theta_full 28.27
_diffrn_reflns_theta_max 28.27
_diffrn_reflns_theta_min 1.93
_diffrn_standards_decay_% 0
_diffrn_standards_interval_count na
_diffrn_standards_interval_time na
_diffrn_standards_number 'none (area detector data)'
_exptl_absorpt_coefficient_mu 6.150
_exptl_absorpt_correction_T_max 0.6076
_exptl_absorpt_correction_T_min 0.3320
_exptl_absorpt_correction_type 'multi-scan (SADABS)'
_exptl_crystal_colour yellow
_exptl_crystal_density_diffrn 2.311
_exptl_crystal_density_method none
_exptl_crystal_description block
_exptl_crystal_F_000 999
_exptl_crystal_size_max 0.23
_exptl_crystal_size_mid 0.19
_exptl_crystal_size_min 0.09
_refine_diff_density_max 1.062
_refine_diff_density_min -0.853
_refine_diff_density_rms 0.125
_refine_ls_extinction_coef na
_refine_ls_extinction_method none
_refine_ls_goodness_of_fit_ref 1.031
_refine_ls_hydrogen_treatment noref
_refine_ls_matrix_type full
_refine_ls_number_parameters 541
_refine_ls_number_reflns 6903
_refine_ls_number_restraints 140
_refine_ls_restrained_S_all 1.059
_refine_ls_R_factor_all 0.0403
_refine_ls_R_factor_gt 0.0370
_refine_ls_shift/su_max 0.002
_refine_ls_shift/su_mean 0.000
_refine_ls_structure_factor_coef Fsqd
_refine_ls_weighting_details 'calc w=1/[\s^2^(Fo^2^)+(0.0620P)^2^+3.2641P] where P=(Fo^2^+2Fc^2^)/3'
_refine_ls_weighting_scheme calc
_refine_ls_wR_factor_gt 0.0974
_refine_ls_wR_factor_ref 0.0996
_reflns_number_gt 6373
_reflns_number_total 6903
_reflns_threshold_expression >2sigma(I)
_cod_data_source_file ja051265msi20050226_020603.cif
_cod_data_source_block Bi2Mn(hfac)8_(1)
_cod_database_code 4111659

loop_
_symmetry_equiv_pos_as_xyz
'x, y, z'
'-x, -y, -z'

loop_
_atom_site_label
_atom_site_type_symbol
_atom_site_fract_x
_atom_site_fract_y
_atom_site_fract_z
_atom_site_U_iso_or_equiv
_atom_site_adp_type
_atom_site_occupancy
_atom_site_symmetry_multiplicity
_atom_site_calc_flag
_atom_site_refinement_flags
_atom_site_disorder_assembly
_atom_site_disorder_group
Bi1 Bi -0.05475(2) 0.631314(18) 0.711012(11) 0.03866(8) Uani 1 1 d . B .
Mn1 Mn 0.0000 0.5000 0.5000 0.0400(2) Uani 1 2 d S . .
O1 O 0.0690(5) 0.3421(4) 0.4548(2) 0.0431(8) Uani 1 1 d . A .
O2 O 0.1865(5) 0.6136(3) 0.4512(2) 0.0415(8) Uani 1 1 d . . .
O3 O -0.0325(5) 0.4323(4) 0.7233(2) 0.0482(9) Uani 1 1 d . B .
O4 O 0.1536(4) 0.5751(4) 0.6325(2) 0.0405(7) Uani 1 1 d . B .
O5 O 0.1492(5) 0.8217(4) 0.7070(3) 0.0495(9) Uani 1 1 d . . .
O6 O -0.1195(5) 0.8008(4) 0.7908(3) 0.0517(9) Uani 1 1 d . . .
O7 O -0.2186(5) 0.5616(4) 0.8047(2) 0.0496(9) Uani 1 1 d . . .
O8 O 0.1373(5) 0.6984(4) 0.8188(2) 0.0520(9) Uani 1 1 d . . .
C1 C 0.0982(10) 0.1471(8) 0.4361(5) 0.0677(19) Uani 1 1 d D A 1
F1 F 0.214(2) 0.1679(18) 0.4994(7) 0.052(3) Uiso 0.34 1 d PD A 1
F2 F -0.0091(18) 0.0191(9) 0.4150(12) 0.045(3) Uiso 0.34 1 d PD A 1
F3 F 0.163(2) 0.1600(15) 0.3690(8) 0.032(2) Uiso 0.34 1 d PD A 1
F1X F 0.256(2) 0.2054(19) 0.4872(11) 0.099(7) Uiso 0.33 1 d PD A 2
F2X F 0.048(2) 0.0362(13) 0.4412(11) 0.080(5) Uiso 0.33 1 d PD A 2
F3X F 0.122(2) 0.1304(16) 0.3563(7) 0.065(6) Uiso 0.33 1 d PD A 2
F1Y F 0.171(2) 0.1235(18) 0.4935(9) 0.074(5) Uiso 0.33 1 d PD A 3
F2Y F -0.021(2) 0.0191(14) 0.3954(13) 0.086(8) Uiso 0.33 1 d PD A 3
F3Y F 0.2054(17) 0.1854(14) 0.3902(9) 0.062(5) Uiso 0.33 1 d PD A 3
C2 C 0.0087(7) 0.2383(6) 0.4688(4) 0.0450(12) Uani 1 1 d . . .
C3 C 0.1241(8) 0.8013(6) 0.4902(4) 0.0492(13) Uani 1 1 d . . .
H3 H 0.1565 0.8848 0.4863 0.059 Uiso 1 1 calc R . .
C4 C 0.2112(7) 0.7262(5) 0.4550(3) 0.0426(11) Uani 1 1 d . . .
C5 C 0.3604(7) 0.7872(6) 0.4156(5) 0.0579(15) Uani 1 1 d . . .
F4 F 0.4935(5) 0.8636(5) 0.4743(4) 0.0864(14) Uani 1 1 d . . .
F5 F 0.3290(6) 0.8599(5) 0.3766(3) 0.0818(13) Uani 1 1 d . . .
F6 F 0.4001(6) 0.6980(4) 0.3610(3) 0.0828(14) Uani 1 1 d . . .
C6 C 0.0753(10) 0.3065(7) 0.7718(5) 0.072(2) Uani 1 1 d D B 1
F7 F 0.002(2) 0.3289(16) 0.8397(9) 0.092(4) Uiso 0.40 1 d PD B 1
F8 F 0.2248(13) 0.3073(15) 0.8007(11) 0.077(3) Uiso 0.40 1 d PD B 1
F9 F -0.012(2) 0.1910(10) 0.7210(8) 0.072(3) Uiso 0.40 1 d PD B 1
F7X F -0.070(2) 0.274(2) 0.8038(13) 0.084(4) Uiso 0.30 1 d PD B 2
F8X F 0.2014(19) 0.3421(16) 0.8322(11) 0.069(4) Uiso 0.30 1 d PD B 2
F9X F 0.067(3) 0.2044(16) 0.7101(9) 0.088(5) Uiso 0.30 1 d PD B 2
F7Y F 0.125(3) 0.3676(17) 0.8527(9) 0.092(5) Uiso 0.30 1 d PD B 3
F8Y F 0.194(3) 0.255(2) 0.7481(16) 0.106(6) Uiso 0.30 1 d PD B 3
F9Y F -0.0661(18) 0.2098(16) 0.7515(13) 0.081(4) Uiso 0.30 1 d PD B 3
C7 C 0.0938(9) 0.4093(6) 0.7318(4) 0.0581(15) Uani 1 1 d . . .
C8 C 0.2482(9) 0.4647(7) 0.7058(4) 0.0617(16) Uani 1 1 d . B .
H8 H 0.3420 0.4472 0.7209 0.074 Uiso 1 1 calc R . .
C9 C 0.2644(8) 0.5414(6) 0.6601(4) 0.0535(14) Uani 1 1 d . . .
C10 C 0.4329(8) 0.5947(8) 0.6353(4) 0.0662(19) Uani 1 1 d D B 1
F10 F 0.4987(15) 0.7308(9) 0.6726(9) 0.064(3) Uiso 0.40 1 d PD B 1
F11 F 0.5434(15) 0.5573(15) 0.6646(9) 0.059(3) Uiso 0.40 1 d PD B 1
F12 F 0.4179(13) 0.5681(15) 0.5518(5) 0.051(2) Uiso 0.40 1 d PD B 1
F10X F 0.5164(18) 0.7193(12) 0.6989(9) 0.062(4) Uiso 0.30 1 d PD B 2
F11X F 0.5339(18) 0.5321(14) 0.6378(11) 0.059(4) Uiso 0.30 1 d PD B 2
F12X F 0.4371(16) 0.6228(16) 0.5652(8) 0.053(3) Uiso 0.30 1 d PD B 2
F10Y F 0.466(4) 0.715(2) 0.625(2) 0.158(11) Uiso 0.30 1 d PD B 3
F11Y F 0.5793(17) 0.6068(17) 0.6640(10) 0.073(4) Uiso 0.30 1 d PD B 3
F12Y F 0.397(3) 0.510(2) 0.5518(9) 0.096(6) Uiso 0.30 1 d PD B 3
C11 C 0.3709(10) 1.0234(8) 0.7464(7) 0.081(2) Uani 1 1 d D C 1
F13 F 0.483(2) 0.9732(19) 0.7286(14) 0.101(5) Uiso 0.40 1 d PD C 1
F14 F 0.437(3) 1.1339(14) 0.8113(9) 0.095(4) Uiso 0.40 1 d PD C 1
F15 F 0.3310(19) 1.057(2) 0.6840(11) 0.073(4) Uiso 0.40 1 d PD C 1
F13X F 0.527(2) 1.040(3) 0.768(2) 0.132(9) Uiso 0.30 1 d PD C 2
F14X F 0.364(6) 1.132(3) 0.799(2) 0.20(2) Uiso 0.30 1 d PD C 2
F15X F 0.351(3) 1.022(3) 0.6692(11) 0.110(10) Uiso 0.30 1 d PD C 2
F13Y F 0.451(3) 0.9627(18) 0.6924(13) 0.092(6) Uiso 0.30 1 d PD D 3
F14Y F 0.486(3) 1.095(2) 0.8143(10) 0.096(6) Uiso 0.30 1 d PD D 3
F15Y F 0.339(4) 1.101(3) 0.715(2) 0.128(11) Uiso 0.30 1 d PD D 3
C15 C -0.1382(12) 0.9808(9) 0.8893(6) 0.092(3) Uani 1 1 d D C 1
F16 F 0.0223(18) 1.0543(18) 0.8938(12) 0.121(5) Uiso 0.40 1 d PD C 1
F17 F -0.161(2) 1.002(2) 0.9646(9) 0.111(6) Uiso 0.40 1 d PD C 1
F18 F -0.246(2) 0.9967(16) 0.8413(9) 0.067(4) Uiso 0.40 1 d PD C 1
F16X F -0.0445(19) 1.1161(11) 0.9160(11) 0.071(4) Uiso 0.30 1 d PD C 2
F17X F -0.151(3) 0.949(3) 0.9527(13) 0.102(8) Uiso 0.30 1 d PD C 2
F18X F -0.2933(16) 0.9562(15) 0.8512(8) 0.059(4) Uiso 0.30 1 d PD C 2
F16Y F -0.033(2) 1.1021(15) 0.9447(12) 0.093(6) Uiso 0.30 1 d PD E 3
F17Y F -0.214(3) 0.920(2) 0.9336(13) 0.091(6) Uiso 0.30 1 d PD E 3
F18Y F -0.232(5) 1.000(4) 0.835(2) 0.18(2) Uiso 0.30 1 d PD E 3
C16 C -0.3073(11) 0.5297(9) 0.9248(5) 0.081(2) Uani 1 1 d D C 1
F19 F -0.4561(13) 0.4533(14) 0.8818(7) 0.066(3) Uiso 0.40 1 d PD C 1
F20 F -0.316(2) 0.6361(15) 0.9882(9) 0.089(5) Uiso 0.40 1 d PD C 1
F21 F -0.261(2) 0.4760(16) 0.9760(10) 0.105(4) Uiso 0.40 1 d PD C 1
F19X F -0.4604(18) 0.504(2) 0.8915(11) 0.082(5) Uiso 0.30 1 d PD C 2
F20X F -0.278(4) 0.583(3) 1.0068(10) 0.132(9) Uiso 0.30 1 d PD C 2
F21X F -0.302(4) 0.412(2) 0.9206(18) 0.132(8) Uiso 0.30 1 d PD C 2
F19Y F -0.413(2) 0.4121(14) 0.8815(10) 0.081(5) Uiso 0.30 1 d PD F 3
F20Y F -0.347(3) 0.596(2) 0.9905(10) 0.081(6) Uiso 0.30 1 d PD F 3
F21Y F -0.175(3) 0.504(2) 0.9530(16) 0.124(8) Uiso 0.30 1 d PD F 3
C20 C 0.3175(10) 0.7618(7) 0.9411(5) 0.0693(19) Uani 1 1 d D C 1
F22 F 0.3714(18) 0.8846(10) 0.9511(9) 0.079(3) Uiso 0.40 1 d PD C 1
F23 F 0.310(2) 0.7551(17) 1.0187(7) 0.087(5) Uiso 0.40 1 d PD C 1
F24 F 0.4229(18) 0.7131(16) 0.9072(8) 0.084(4) Uiso 0.40 1 d PD C 1
F22X F 0.418(2) 0.8656(15) 0.9257(12) 0.085(5) Uiso 0.30 1 d PD C 2
F23X F 0.311(3) 0.799(2) 1.0211(9) 0.091(6) Uiso 0.30 1 d PD C 2
F24X F 0.3802(19) 0.6725(13) 0.9191(9) 0.043(3) Uiso 0.30 1 d PD C 2
F22Y F 0.443(2) 0.8690(16) 0.9853(13) 0.110(6) Uiso 0.30 1 d PD G 3
F23Y F 0.198(2) 0.7395(17) 0.9875(11) 0.088(5) Uiso 0.30 1 d PD G 3
F24Y F 0.361(4) 0.662(2) 0.929(2) 0.16(2) Uiso 0.30 1 d PD G 3
C12 C 0.1985(12) 0.9377(10) 0.7569(6) 0.048(2) Uiso 0.60 1 d PD C 1
C13 C 0.1216(13) 0.9907(10) 0.8176(7) 0.054(2) Uiso 0.60 1 d PD C 1
H13 H 0.1788 1.0778 0.8545 0.065 Uiso 0.60 1 calc PR C 1
C14 C -0.0385(12) 0.9193(10) 0.8261(6) 0.051(2) Uiso 0.60 1 d PD C 1
C17V C -0.235(2) 0.6166(14) 0.8724(10) 0.058(4) Uiso 0.40 1 d PD C 2
C18V C -0.209(2) 0.7468(14) 0.9023(11) 0.062(4) Uiso 0.40 1 d PD C 2
H18V H -0.2289 0.7824 0.9569 0.075 Uiso 0.40 1 calc PR C 2
C14V C -0.154(2) 0.8285(13) 0.8575(10) 0.057(4) Uiso 0.40 1 d PD C 2
C17 C -0.1675(12) 0.5796(9) 0.8789(6) 0.047(2) Uiso 0.60 1 d PD C 1
C18 C 0.0015(13) 0.6411(10) 0.9231(7) 0.056(2) Uiso 0.60 1 d PD C 1
H18 H 0.0213 0.6445 0.9788 0.067 Uiso 0.60 1 calc PR C 1
C19 C 0.1365(11) 0.6955(9) 0.8898(6) 0.0452(19) Uiso 0.60 1 d PD C 1
C12V C 0.276(3) 0.900(2) 0.7652(16) 0.103(8) Uiso 0.40 1 d PD C 2
C13V C 0.325(3) 0.887(2) 0.8425(14) 0.091(6) Uiso 0.40 1 d PD C 2
H13V H 0.4120 0.9592 0.8835 0.110 Uiso 0.40 1 calc PR C 2
C19V C 0.250(3) 0.774(2) 0.8598(12) 0.083(6) Uiso 0.40 1 d PD C 2

loop_
_atom_site_aniso_label
_atom_site_aniso_U_11
_atom_site_aniso_U_22
_atom_site_aniso_U_33
_atom_site_aniso_U_23
_atom_site_aniso_U_13
_atom_site_aniso_U_12
Bi1 0.03710(11) 0.04741(12) 0.03436(11) 0.01512(8) 0.00990(7) 0.01883(8)
Mn1 0.0522(6) 0.0367(5) 0.0351(5) 0.0159(4) 0.0138(4) 0.0182(5)
O1 0.048(2) 0.045(2) 0.046(2) 0.0228(16) 0.0138(16) 0.0229(16)
O2 0.0408(18) 0.0400(19) 0.0447(19) 0.0182(15) 0.0084(15) 0.0140(15)
O3 0.057(2) 0.044(2) 0.045(2) 0.0193(17) 0.0070(17) 0.0182(18)
O4 0.0382(18) 0.050(2) 0.0370(18) 0.0150(15) 0.0073(14) 0.0219(16)
O5 0.050(2) 0.044(2) 0.054(2) 0.0198(18) 0.0148(18) 0.0144(17)
O6 0.058(2) 0.048(2) 0.053(2) 0.0168(18) 0.0171(19) 0.0251(19)
O7 0.049(2) 0.059(2) 0.046(2) 0.0268(19) 0.0191(17) 0.0194(18)
O8 0.044(2) 0.062(2) 0.042(2) 0.0101(18) 0.0011(16) 0.0213(19)
C1 0.089(5) 0.078(5) 0.077(5) 0.050(4) 0.032(4) 0.056(4)
C2 0.054(3) 0.048(3) 0.046(3) 0.025(2) 0.013(2) 0.028(3)
C3 0.055(3) 0.046(3) 0.057(3) 0.028(3) 0.014(3) 0.023(3)
C4 0.037(2) 0.041(3) 0.044(3) 0.016(2) 0.002(2) 0.009(2)
C5 0.039(3) 0.055(3) 0.078(4) 0.031(3) 0.012(3) 0.010(3)
F4 0.040(2) 0.079(3) 0.119(4) 0.033(3) 0.001(2) 0.0042(19)
F5 0.067(2) 0.092(3) 0.117(4) 0.077(3) 0.038(2) 0.028(2)
F6 0.075(3) 0.070(3) 0.110(4) 0.036(3) 0.057(3) 0.027(2)
C6 0.085(5) 0.056(4) 0.074(5) 0.024(3) -0.008(4) 0.030(4)
C7 0.065(4) 0.047(3) 0.060(4) 0.017(3) -0.001(3) 0.023(3)
C8 0.068(4) 0.069(4) 0.057(4) 0.019(3) 0.003(3) 0.040(3)
C9 0.051(3) 0.061(4) 0.050(3) 0.013(3) 0.007(2) 0.029(3)
C10 0.044(3) 0.106(6) 0.060(4) 0.029(4) 0.012(3) 0.042(4)
C11 0.061(4) 0.055(4) 0.122(8) 0.040(5) 0.004(5) 0.010(3)
C15 0.105(7) 0.086(6) 0.074(5) -0.013(4) -0.002(5) 0.064(6)
C16 0.092(6) 0.105(7) 0.058(4) 0.048(5) 0.029(4) 0.033(5)
C20 0.072(4) 0.066(4) 0.057(4) 0.004(3) -0.013(3) 0.031(4)

loop_
_atom_type_symbol
_atom_type_description
_atom_type_scat_dispersion_real
_atom_type_scat_dispersion_imag
_atom_type_scat_source
C C 0.0033 0.0016 'International Tables Vol C Tables 4.2.6.8 and 6.1.1.4'
H H 0.0000 0.0000 'International Tables Vol C Tables 4.2.6.8 and 6.1.1.4'
O O 0.0106 0.0060 'International Tables Vol C Tables 4.2.6.8 and 6.1.1.4'
F F 0.0171 0.0103 'International Tables Vol C Tables 4.2.6.8 and 6.1.1.4'
Mn Mn 0.3368 0.7283 'International Tables Vol C Tables 4.2.6.8 and 6.1.1.4'
Bi Bi -4.1077 10.2566 'International Tables Vol C Tables 4.2.6.8 and 6.1.1.4'

loop_
_geom_angle_atom_site_label_1
_geom_angle_atom_site_label_2
_geom_angle_atom_site_label_3
_geom_angle
_geom_angle_site_symmetry_1
_geom_angle_site_symmetry_3
_geom_angle_publ_flag
O8 Bi1 O6 83.12(16) . . y
O8 Bi1 O5 74.84(16) . . y
O6 Bi1 O5 73.18(15) . . y
O8 Bi1 O7 79.47(15) . . y
O6 Bi1 O7 72.07(15) . . y
O5 Bi1 O7 138.70(15) . . y
O8 Bi1 O4 84.23(14) . . y
O6 Bi1 O4 144.44(14) . . y
O5 Bi1 O4 71.46(13) . . y
O7 Bi1 O4 137.28(14) . . y
O8 Bi1 O3 74.26(15) . . y
O6 Bi1 O3 137.46(14) . . y
O5 Bi1 O3 131.39(14) . . y
O7 Bi1 O3 68.71(14) . . y
O4 Bi1 O3 68.92(13) . . y
O1 Mn1 O1 180.000(1) 2_566 . y
O1 Mn1 O2 92.42(15) 2_566 2_566 y
O1 Mn1 O2 87.58(15) . 2_566 y
O1 Mn1 O2 87.58(15) 2_566 . y
O1 Mn1 O2 92.42(15) . . y
O2 Mn1 O2 180.000(1) 2_566 . y
O1 Mn1 O4 85.28(14) 2_566 . y
O1 Mn1 O4 94.72(14) . . y
O2 Mn1 O4 83.37(14) 2_566 . y
O2 Mn1 O4 96.63(14) . . y
O1 Mn1 O4 94.72(14) 2_566 2_566 y
O1 Mn1 O4 85.28(14) . 2_566 y
O2 Mn1 O4 96.63(14) 2_566 2_566 y
O2 Mn1 O4 83.37(14) . 2_566 y
O4 Mn1 O4 180.000(1) . 2_566 y
C2 O1 Mn1 125.4(4) . . ?
C4 O2 Mn1 126.0(4) . . ?
C7 O3 Bi1 128.8(4) . . ?
C9 O4 Mn1 130.0(4) . . ?
C9 O4 Bi1 124.5(4) . . ?
Mn1 O4 Bi1 97.81(12) . . ?
C12 O5 C12V 44.0(13) . . ?
C12 O5 Bi1 130.6(5) . . ?
C12V O5 Bi1 124.9(9) . . ?
C14V O6 C14 73.6(9) . . ?
C14V O6 Bi1 133.3(7) . . ?
C14 O6 Bi1 134.2(5) . . ?
C17V O7 C17 41.6(8) . . ?
C17V O7 Bi1 132.8(8) . . ?
C17 O7 Bi1 126.7(5) . . ?
C19V O8 C19 70.6(12) . . ?
C19V O8 Bi1 148.6(10) . . ?
C19 O8 Bi1 134.4(5) . . ?
F3 C1 F1 112.6(12) . . ?
F3 C1 F2 107.6(12) . . ?
F1 C1 F2 104.6(12) . . ?
F3 C1 C2 112.7(7) . . ?
F1 C1 C2 107.6(8) . . ?
F2 C1 C2 111.5(8) . . ?
O1 C2 C3 128.8(5) . 2_566 ?
O1 C2 C1 113.4(5) . . ?
C3 C2 C1 117.8(5) 2_566 . ?
C4 C3 C2 123.7(5) . 2_566 ?
O2 C4 C3 128.3(5) . . ?
O2 C4 C5 114.6(5) . . ?
C3 C4 C5 117.0(5) . . ?
F4 C5 F5 106.9(6) . . ?
F4 C5 F6 108.0(6) . . ?
F5 C5 F6 108.0(6) . . ?
F4 C5 C4 109.8(6) . . ?
F5 C5 C4 111.9(5) . . ?
F6 C5 C4 112.0(5) . . ?
F9 C6 F7 108.1(12) . . ?
F9 C6 F8 107.1(11) . . ?
F7 C6 F8 104.7(11) . . ?
F9 C6 C7 112.4(8) . . ?
F7 C6 C7 110.9(8) . . ?
F8 C6 C7 113.3(8) . . ?
O3 C7 C8 126.3(6) . . ?
O3 C7 C6 114.7(7) . . ?
C8 C7 C6 119.0(6) . . ?
C9 C8 C7 121.8(6) . . ?
O4 C9 C8 128.8(6) . . ?
O4 C9 C10 113.6(6) . . ?
C8 C9 C10 117.6(6) . . ?
F11 C10 F12 113.0(9) . . ?
F11 C10 F10 105.8(10) . . ?
F12 C10 F10 105.9(10) . . ?
F11 C10 C9 111.8(9) . . ?
F12 C10 C9 111.6(7) . . ?
F10 C10 C9 108.3(7) . . ?
F13 C11 F15 109.2(15) . . ?
F13 C11 F14 110.0(15) . . ?
F15 C11 F14 104.6(14) . . ?
F13 C11 C12 118.7(11) . . ?
F15 C11 C12 102.3(9) . . ?
F14 C11 C12 110.8(11) . . ?
F17 C15 F18 114.5(13) . . ?
F17 C15 F16 105.8(13) . . ?
F18 C15 F16 114.4(14) . . ?
F17 C15 C14 141.0(12) . . ?
F18 C15 C14 103.6(11) . . ?
F16 C15 C14 62.9(10) . . ?
C15 F16 C14 66.3(9) . . ?
C15 F16 C13 116.0(13) . . ?
C14 F16 C13 50.1(8) . . ?
F19 C16 F21 109.4(12) . . ?
F19 C16 F20 110.1(12) . . ?
F21 C16 F20 96.4(11) . . ?
F19 C16 C17 118.6(9) . . ?
F21 C16 C17 111.4(11) . . ?
F20 C16 C17 108.7(10) . . ?
F22 C20 F24 109.7(13) . . ?
F22 C20 F23 106.5(11) . . ?
F24 C20 F23 110.0(11) . . ?
F22 C20 C19 107.4(9) . . ?
F24 C20 C19 114.5(9) . . ?
F23 C20 C19 108.4(10) . . ?
O5 C12 C13 128.6(9) . . ?
O5 C12 C11 112.4(8) . . ?
C13 C12 C11 119.0(9) . . ?
C12 C13 C14 121.1(10) . . ?
C12 C13 F16 178.9(11) . . ?
C14 C13 F16 57.9(7) . . ?
O6 C14 C13 126.9(9) . . ?
O6 C14 F16 158.7(10) . . ?
C13 C14 F16 72.1(8) . . ?
O6 C14 C15 110.5(8) . . ?
C13 C14 C15 122.5(9) . . ?
F16 C14 C15 50.9(7) . . ?
O7 C17V C18V 123.7(14) . . ?
C17V C18V C14V 124.0(15) . . ?
O6 C14V C18V 126.4(13) . . ?
O6 C14V F17X 150.1(13) . . ?
C18V C14V F17X 82.9(12) . . ?
O7 C17 C18 127.7(9) . . ?
O7 C17 C16 113.8(8) . . ?
C18 C17 C16 118.4(9) . . ?
C19 C18 C17 123.8(10) . . ?
O8 C19 C18 127.8(9) . . ?
O8 C19 C20 110.6(7) . . ?
C18 C19 C20 121.5(8) . . ?
O5 C12V C13V 128.3(17) . . ?
C19V C13V C12V 122.7(19) . . ?
O8 C19V C13V 119.2(17) . . ?
O8 C19V F22X 169.4(17) . . ?
C13V C19V F22X 70.9(14) . . ?

loop_
_geom_bond_atom_site_label_1
_geom_bond_atom_site_label_2
_geom_bond_distance
_geom_bond_site_symmetry_2
_geom_bond_publ_flag
Bi1 O8 2.157(4) . y
Bi1 O6 2.308(4) . y
Bi1 O5 2.340(4) . y
Bi1 O7 2.345(4) . y
Bi1 O4 2.454(3) . y
Bi1 O3 2.496(4) . y
Mn1 O1 2.085(4) 2_566 y
Mn1 O1 2.085(4) . y
Mn1 O2 2.100(4) 2_566 y
Mn1 O2 2.100(4) . y
Mn1 O4 2.307(3) . y
Mn1 O4 2.307(3) 2_566 y
O1 C2 1.257(7) . ?
O2 C4 1.250(7) . ?
O3 C7 1.229(8) . ?
O4 C9 1.283(7) . ?
O5 C12 1.265(11) . ?
O5 C12V 1.28(3) . ?
O6 C14V 1.172(16) . ?
O6 C14 1.244(11) . ?
O7 C17V 1.183(17) . ?
O7 C17 1.252(10) . ?
O8 C19V 1.08(2) . ?
O8 C19 1.230(10) . ?
C1 F3 1.334(11) . ?
C1 F1 1.341(12) . ?
C1 F2 1.379(12) . ?
C1 C2 1.524(9) . ?
C2 C3 1.392(8) 2_566 ?
C3 C4 1.378(8) . ?
C3 C2 1.392(8) 2_566 ?
C4 C5 1.541(8) . ?
C5 F4 1.317(8) . ?
C5 F5 1.329(8) . ?
C5 F6 1.331(8) . ?
C6 F9 1.284(12) . ?
C6 F7 1.353(14) . ?
C6 F8 1.358(12) . ?
C6 C7 1.538(10) . ?
C7 C8 1.427(11) . ?
C8 C9 1.350(10) . ?
C9 C10 1.510(9) . ?
C10 F11 1.323(11) . ?
C10 F12 1.357(10) . ?
C10 F10 1.409(12) . ?
C11 F13 1.308(14) . ?
C11 F15 1.325(13) . ?
C11 F14 1.328(14) . ?
C11 C12 1.534(12) . ?
C15 F17 1.277(15) . ?
C15 F18 1.318(13) . ?
C15 F16 1.335(15) . ?
C15 C14 1.575(12) . ?
F16 C14 1.53(2) . ?
F16 C13 1.72(2) . ?
F17X C14V 1.79(3) . ?
C16 F19 1.297(12) . ?
C16 F21 1.355(14) . ?
C16 F20 1.405(14) . ?
C16 C17 1.520(12) . ?
C20 F22 1.306(12) . ?
C20 F24 1.308(12) . ?
C20 F23 1.362(13) . ?
C20 C19 1.549(11) . ?
F22X C19V 1.59(3) . ?
C12 C13 1.368(13) . ?
C13 C14 1.386(13) . ?
C17V C18V 1.386(18) . ?
C18V C14V 1.387(17) . ?
C17 C18 1.426(14) . ?
C18 C19 1.367(13) . ?
C12V C13V 1.44(2) . ?
C13V C19V 1.40(2) . ?
